data_7160208
loop_
_publ_author_name
'He, Kun'
'Zeng, Weikun'
'Yu, Xianglin'
'Zhou, Jun'
'Jin, Yi'

_publ_section_title
;
 Direct synthesis of Enone-Hydrazones under solvent free and additives
 free conditions
;
_journal_name_full 'Organic &amp; Biomolecular Chemistry'
_journal_paper_doi 10.1039/D4OB01578A
_journal_year 2024
_chemical_formula_moiety 'C24 H22 N2 O'
_chemical_formula_sum 'C24 H22 N2 O'
_chemical_formula_weight 354.43
_space_group_crystal_system monoclinic
_space_group_IT_number 14
_space_group_name_Hall '-P 2yn'
_space_group_name_H-M_alt 'P 1 21/n 1'
_atom_sites_solution_hydrogens mixed
_audit_creation_date 2021-12-16
_audit_creation_method
;
Olex2 1.2
(compiled 2014.09.19 svn.r3010 for OlexSys, GUI svn.r4874)
;
_audit_update_record
;
2022-07-15 deposited with the CCDC.	2024-11-06 downloaded from the CCDC.
;
_cell_angle_alpha 90
_cell_angle_beta 100.555(11)
_cell_angle_gamma 90
_cell_formula_units_Z 4
_cell_length_a 14.550(19)
_cell_length_b 6.415(9)
_cell_length_c 21.40(3)
_cell_measurement_reflns_used 602
_cell_measurement_temperature 296(2)
_cell_measurement_theta_max 16.89
_cell_measurement_theta_min 2.85
_cell_volume 1964(5)
_computing_molecular_graphics 'Olex2 (Dolomanov et al., 2009)'
_computing_publication_material 'Olex2 (Dolomanov et al., 2009)'
_computing_structure_refinement 'SHELXL-2016/6 (Sheldrick, 2016)'
_computing_structure_solution 'SHELXT 2014/5 (Sheldrick, 2014)'
_diffrn_ambient_temperature 296(2)
_diffrn_measured_fraction_theta_full 0.999
_diffrn_measured_fraction_theta_max 0.999
_diffrn_measurement_device_type 'Bruker APEX-II CCD'
_diffrn_measurement_method '\f and \w scans'
_diffrn_radiation_type MoK\a
_diffrn_radiation_wavelength 0.71073
_diffrn_reflns_av_R_equivalents 0.1497
_diffrn_reflns_av_unetI/netI 0.1862
_diffrn_reflns_Laue_measured_fraction_full 0.999
_diffrn_reflns_Laue_measured_fraction_max 0.999
_diffrn_reflns_limit_h_max 17
_diffrn_reflns_limit_h_min -17
_diffrn_reflns_limit_k_max 7
_diffrn_reflns_limit_k_min -7
_diffrn_reflns_limit_l_max 25
_diffrn_reflns_limit_l_min -25
_diffrn_reflns_number 14294
_diffrn_reflns_point_group_measured_fraction_full 0.999
_diffrn_reflns_point_group_measured_fraction_max 0.999
_diffrn_reflns_theta_full 25.242
_diffrn_reflns_theta_max 25.250
_diffrn_reflns_theta_min 1.862
_diffrn_standards_number 0
_exptl_absorpt_coefficient_mu 0.074
_exptl_absorpt_correction_type none
_exptl_crystal_colour yellow
_exptl_crystal_density_diffrn 1.199
_exptl_crystal_description block
_exptl_crystal_F_000 752
_exptl_crystal_size_max 0.18
_exptl_crystal_size_mid 0.15
_exptl_crystal_size_min 0.06
_refine_diff_density_max 0.183
_refine_diff_density_min -0.238
_refine_diff_density_rms 0.055
_refine_ls_extinction_method none
_refine_ls_goodness_of_fit_ref 1.014
_refine_ls_hydrogen_treatment mixed
_refine_ls_matrix_type full
_refine_ls_number_parameters 250
_refine_ls_number_reflns 3558
_refine_ls_number_restraints 0
_refine_ls_restrained_S_all 1.014
_refine_ls_R_factor_all 0.2217
_refine_ls_R_factor_gt 0.0824
_refine_ls_shift/su_max 0.000
_refine_ls_shift/su_mean 0.000
_refine_ls_structure_factor_coef Fsqd
_refine_ls_weighting_details 'w=1/[\s^2^(Fo^2^)+(0.0400P)^2^] where P=(Fo^2^+2Fc^2^)/3'
_refine_ls_weighting_scheme calc
_refine_ls_wR_factor_gt 0.1761
_refine_ls_wR_factor_ref 0.2388
_reflns_Friedel_coverage 0.000
_reflns_number_gt 1281
_reflns_number_total 3558
_reflns_threshold_expression 'I > 2\s(I)'
_cod_data_source_file d4ob01578a2.cif
_cod_data_source_block hs
_cod_database_code 7160208
_shelx_space_group_comment
;
The symmetry employed for this shelxl refinement is uniquely defined
by the following loop, which should always be used as a source of
symmetry information in preference to the above space-group names.
They are only intended as comments.
;
_shelx_estimated_absorpt_t_max 0.996
_shelx_estimated_absorpt_t_min 0.987
_olex2_refinement_description
;
1. Others
 Fixed Uiso: H1(0.099) H2(0.116) H3(0.12) H4(0.116) H5(0.099) H8(0.085)
 H9(0.089) H12(0.079) H13(0.092) H14(0.098) H15(0.094) H16(0.082) H18(0.085)
 H21(0.093) H22(0.083) H23A(0.163) H23B(0.163) H23C(0.163) H24A(0.145)
 H24B(0.145) H24C(0.145)
 Fixed X: H1(0.325949) H2(0.270416) H3(0.112509) H4(0.010048) H5(0.063167)
 H8(0.364449) H9(0.422017) H12(0.236005) H13(0.086306) H14(-0.028659)
 H15(0.004742) H16(0.153207) H18(0.285716) H21(0.506962) H22(0.439166)
 H23A(0.398334) H23B(0.313861) H23C(0.301664) H24A(0.530786) H24B(0.437295)
 H24C(0.513453)
 Fixed Y: H1(1.208115) H2(1.489413) H3(1.537809) H4(1.309826) H5(1.035367)
 H8(0.893183) H9(0.628082) H12(0.649167) H13(0.720954) H14(0.470461)
 H15(0.150887) H16(0.072852) H18(0.127131) H21(-0.239326) H22(0.047012) H23A(-
 0.192765) H23B(-0.316497) H23C(-0.081984) H24A(-0.476618) H24B(-0.529431)
 H24C(-0.392423)
 Fixed Z: H1(-0.147684) H2(-0.211414) H3(-0.24337) H4(-0.211583) H5(-0.144936)
 H8(-0.11942) H9(-0.056043) H12(0.092148) H13(0.108394) H14(0.086353)
 H15(0.048056) H16(0.03347) H18(0.161349) H21(0.080396) H22(0.026838)
 H23A(0.273363) H23B(0.23451) H23C(0.251912) H24A(0.163753) H24B(0.186906)
 H24C(0.229382)
;
_shelx_shelxl_version_number 2016/6
_olex2_submission_special_instructions 'No special instructions were received'

loop_
_space_group_symop_operation_xyz
'x, y, z'
'-x+1/2, y+1/2, -z+1/2'
'-x, -y, -z'
'x-1/2, -y-1/2, z-1/2'

loop_
_atom_site_label
_atom_site_type_symbol
_atom_site_fract_x
_atom_site_fract_y
_atom_site_fract_z
_atom_site_U_iso_or_equiv
_atom_site_adp_type
_atom_site_occupancy
_atom_site_site_symmetry_order
_atom_site_calc_flag
_atom_site_refinement_flags_posn
_atom_site_refinement_flags_adp
_atom_site_refinement_flags_occupancy
_atom_site_disorder_assembly
_atom_site_disorder_group
O1 O 0.1777(2) 0.8243(5) -0.06776(17) 0.0815(10) Uani 1 1 d . . . . .
N1 N 0.3115(3) 0.5573(6) -0.0209(2) 0.0707(12) Uani 1 1 d . . . . .
N2 N 0.3554(3) 0.3959(6) 0.0157(2) 0.0684(11) Uani 1 1 d . . . . .
C1 C 0.2618(4) 1.2278(8) -0.1599(3) 0.0821(16) Uani 1 1 d . . . . .
H1 H 0.325949 1.208115 -0.147684 0.099 Uiso 1 1 calc R U . . .
C2 C 0.2285(5) 1.3965(8) -0.1985(3) 0.0968(18) Uani 1 1 d . . . . .
H2 H 0.270416 1.489413 -0.211414 0.116 Uiso 1 1 calc R U . . .
C3 C 0.1347(6) 1.4257(9) -0.2174(3) 0.0998(19) Uani 1 1 d . . . . .
H3 H 0.112509 1.537809 -0.243370 0.120 Uiso 1 1 calc R U . . .
C4 C 0.0740(5) 1.2907(10) -0.1982(3) 0.0966(19) Uani 1 1 d . . . . .
H4 H 0.010048 1.309826 -0.211583 0.116 Uiso 1 1 calc R U . . .
C5 C 0.1059(4) 1.1242(8) -0.1587(3) 0.0827(16) Uani 1 1 d . . . . .
H5 H 0.063167 1.035367 -0.144936 0.099 Uiso 1 1 calc R U . . .
C6 C 0.2006(3) 1.0890(7) -0.1395(2) 0.0644(13) Uani 1 1 d . . . . .
C7 C 0.2334(3) 0.9046(7) -0.0987(2) 0.0636(13) Uani 1 1 d . . . . .
C8 C 0.3258(3) 0.8291(7) -0.0950(2) 0.0708(14) Uani 1 1 d . . . . .
H8 H 0.364449 0.893183 -0.119420 0.085 Uiso 1 1 calc R U . . .
C9 C 0.3601(4) 0.6663(8) -0.0570(3) 0.0744(14) Uani 1 1 d . . . . .
H9 H 0.422017 0.628082 -0.056043 0.089 Uiso 1 1 calc R U . . .
C10 C 0.3075(3) 0.3003(7) 0.0525(2) 0.0616(13) Uani 1 1 d . . . . .
C11 C 0.2108(3) 0.3549(7) 0.0604(2) 0.0597(12) Uani 1 1 d . . . . .
C12 C 0.1897(3) 0.5480(7) 0.0833(2) 0.0657(13) Uani 1 1 d . . . . .
H12 H 0.236005 0.649167 0.092148 0.079 Uiso 1 1 calc R U . . .
C13 C 0.1001(4) 0.5912(8) 0.0930(2) 0.0771(15) Uani 1 1 d . . . . .
H13 H 0.086306 0.720954 0.108394 0.092 Uiso 1 1 calc R U . . .
C14 C 0.0315(3) 0.4417(9) 0.0799(2) 0.0816(16) Uani 1 1 d . . . . .
H14 H -0.028659 0.470461 0.086353 0.098 Uiso 1 1 calc R U . . .
C15 C 0.0517(4) 0.2505(9) 0.0572(2) 0.0780(15) Uani 1 1 d . . . . .
H15 H 0.004742 0.150887 0.048056 0.094 Uiso 1 1 calc R U . . .
C16 C 0.1401(3) 0.2043(7) 0.0480(2) 0.0679(14) Uani 1 1 d . . . . .
H16 H 0.153207 0.072852 0.033470 0.082 Uiso 1 1 calc R U . . .
C17 C 0.3542(3) 0.1194(7) 0.0877(2) 0.0583(12) Uani 1 1 d . . . . .
C18 C 0.3312(3) 0.0538(7) 0.1451(3) 0.0710(14) Uani 1 1 d . . . . .
H18 H 0.285716 0.127131 0.161349 0.085 Uiso 1 1 calc R U . . .
C19 C 0.3735(4) -0.1173(8) 0.1790(2) 0.0722(14) Uani 1 1 d . . . . .
C20 C 0.4401(4) -0.2306(7) 0.1542(3) 0.0707(15) Uani 1 1 d . . . . .
C21 C 0.4625(3) -0.1649(8) 0.0973(3) 0.0772(15) Uani 1 1 d . . . . .
H21 H 0.506962 -0.239326 0.080396 0.093 Uiso 1 1 calc R U . . .
C22 C 0.4213(3) 0.0070(7) 0.0647(2) 0.0695(14) Uani 1 1 d . . . . .
H22 H 0.439166 0.047012 0.026838 0.083 Uiso 1 1 calc R U . . .
C23 C 0.3442(4) -0.1831(9) 0.2403(3) 0.109(2) Uani 1 1 d . . . . .
H23A H 0.398334 -0.192765 0.273363 0.163 Uiso 1 1 calc R U . . .
H23B H 0.313861 -0.316497 0.234510 0.163 Uiso 1 1 calc R U . . .
H23C H 0.301664 -0.081984 0.251912 0.163 Uiso 1 1 calc R U . . .
C24 C 0.4845(4) -0.4250(7) 0.1865(3) 0.0965(19) Uani 1 1 d . . . . .
H24A H 0.530786 -0.476618 0.163753 0.145 Uiso 1 1 calc R U . . .
H24B H 0.437295 -0.529431 0.186906 0.145 Uiso 1 1 calc R U . . .
H24C H 0.513453 -0.392423 0.229382 0.145 Uiso 1 1 calc R U . . .
H1D H 0.250(4) 0.589(8) -0.026(3) 0.11(2) Uiso 1 1 d . . . . .

loop_
_atom_site_aniso_label
_atom_site_aniso_U_11
_atom_site_aniso_U_22
_atom_site_aniso_U_33
_atom_site_aniso_U_23
_atom_site_aniso_U_13
_atom_site_aniso_U_12
O1 0.065(2) 0.081(2) 0.104(3) 0.015(2) 0.030(2) 0.0049(19)
N1 0.064(3) 0.056(3) 0.092(3) 0.011(2) 0.012(3) 0.002(2)
N2 0.063(3) 0.053(2) 0.093(3) 0.005(2) 0.024(2) 0.003(2)
C1 0.080(4) 0.070(4) 0.092(4) 0.011(3) 0.006(3) 0.003(3)
C2 0.108(5) 0.069(4) 0.111(5) 0.021(3) 0.014(4) -0.007(4)
C3 0.121(6) 0.072(4) 0.102(5) 0.009(4) 0.011(4) 0.032(4)
C4 0.096(5) 0.096(5) 0.093(4) 0.003(4) 0.003(4) 0.022(4)
C5 0.073(4) 0.081(4) 0.094(4) 0.005(3) 0.015(3) 0.009(3)
C6 0.064(3) 0.064(3) 0.066(3) -0.003(3) 0.015(3) 0.002(3)
C7 0.063(3) 0.058(3) 0.072(3) -0.009(3) 0.021(3) -0.006(3)
C8 0.068(3) 0.060(3) 0.088(4) 0.014(3) 0.024(3) 0.005(3)
C9 0.063(3) 0.065(3) 0.099(4) 0.006(3) 0.025(3) -0.007(3)
C10 0.061(3) 0.051(3) 0.073(3) -0.007(3) 0.012(3) -0.004(3)
C11 0.057(3) 0.052(3) 0.071(3) 0.000(2) 0.016(2) -0.002(3)
C12 0.068(3) 0.055(3) 0.077(3) -0.004(3) 0.022(3) -0.002(3)
C13 0.075(4) 0.063(3) 0.098(4) -0.008(3) 0.029(3) 0.010(3)
C14 0.057(3) 0.097(4) 0.093(4) -0.002(3) 0.021(3) -0.004(3)
C15 0.068(4) 0.074(4) 0.093(4) -0.003(3) 0.018(3) -0.011(3)
C16 0.062(3) 0.059(3) 0.085(4) -0.006(3) 0.020(3) -0.002(3)
C17 0.054(3) 0.048(3) 0.074(3) 0.001(3) 0.015(3) -0.005(2)
C18 0.072(3) 0.054(3) 0.089(4) -0.013(3) 0.022(3) -0.003(3)
C19 0.081(4) 0.061(3) 0.073(4) 0.004(3) 0.010(3) -0.011(3)
C20 0.072(4) 0.051(3) 0.082(4) 0.008(3) -0.003(3) -0.006(3)
C21 0.063(3) 0.061(3) 0.107(4) 0.006(3) 0.013(3) 0.009(3)
C22 0.063(3) 0.063(3) 0.085(4) 0.005(3) 0.020(3) 0.000(3)
C23 0.146(6) 0.096(4) 0.088(4) 0.016(3) 0.033(4) 0.003(4)
C24 0.095(4) 0.069(4) 0.119(5) 0.022(3) 0.002(4) -0.002(3)

loop_
_atom_type_symbol
_atom_type_description
_atom_type_scat_dispersion_real
_atom_type_scat_dispersion_imag
_atom_type_scat_source
C C 0.0033 0.0016 'International Tables Vol C Tables 4.2.6.8 and 6.1.1.4'
H H 0.0000 0.0000 'International Tables Vol C Tables 4.2.6.8 and 6.1.1.4'
N N 0.0061 0.0033 'International Tables Vol C Tables 4.2.6.8 and 6.1.1.4'
O O 0.0106 0.0060 'International Tables Vol C Tables 4.2.6.8 and 6.1.1.4'

loop_
_geom_angle_atom_site_label_1
_geom_angle_atom_site_label_2
_geom_angle_atom_site_label_3
_geom_angle
_geom_angle_site_symmetry_1
_geom_angle_site_symmetry_3
_geom_angle_publ_flag
N2 N1 H1D 126(4) . . ?
C9 N1 N2 118.7(5) . . ?
C9 N1 H1D 115(4) . . ?
C10 N2 N1 117.0(4) . . ?
C2 C1 H1 119.6 . . ?
C6 C1 H1 119.6 . . ?
C6 C1 C2 120.8(5) . . ?
C1 C2 H2 119.9 . . ?
C3 C2 C1 120.2(6) . . ?
C3 C2 H2 119.9 . . ?
C2 C3 H3 120.1 . . ?
C4 C3 C2 119.7(6) . . ?
C4 C3 H3 120.1 . . ?
C3 C4 H4 119.6 . . ?
C3 C4 C5 120.9(6) . . ?
C5 C4 H4 119.6 . . ?
C4 C5 H5 119.7 . . ?
C6 C5 C4 120.7(5) . . ?
C6 C5 H5 119.7 . . ?
C1 C6 C7 122.5(4) . . ?
C5 C6 C1 117.7(5) . . ?
C5 C6 C7 119.7(5) . . ?
O1 C7 C6 117.9(4) . . ?
O1 C7 C8 122.1(5) . . ?
C8 C7 C6 120.0(5) . . ?
C7 C8 H8 118.8 . . ?
C9 C8 C7 122.4(5) . . ?
C9 C8 H8 118.8 . . ?
N1 C9 C8 124.9(5) . . ?
N1 C9 H9 117.6 . . ?
C8 C9 H9 117.6 . . ?
N2 C10 C11 125.6(4) . . ?
N2 C10 C17 115.7(4) . . ?
C17 C10 C11 118.7(4) . . ?
C12 C11 C10 121.7(4) . . ?
C12 C11 C16 118.7(4) . . ?
C16 C11 C10 119.5(4) . . ?
C11 C12 H12 119.7 . . ?
C13 C12 C11 120.5(4) . . ?
C13 C12 H12 119.7 . . ?
C12 C13 H13 120.1 . . ?
C14 C13 C12 119.8(5) . . ?
C14 C13 H13 120.1 . . ?
C13 C14 H14 119.9 . . ?
C15 C14 C13 120.2(5) . . ?
C15 C14 H14 119.9 . . ?
C14 C15 H15 119.6 . . ?
C16 C15 C14 120.9(5) . . ?
C16 C15 H15 119.6 . . ?
C11 C16 H16 120.0 . . ?
C15 C16 C11 120.0(5) . . ?
C15 C16 H16 120.0 . . ?
C18 C17 C10 121.6(5) . . ?
C22 C17 C10 121.1(5) . . ?
C22 C17 C18 117.3(4) . . ?
C17 C18 H18 118.6 . . ?
C17 C18 C19 122.8(5) . . ?
C19 C18 H18 118.6 . . ?
C18 C19 C23 120.3(5) . . ?
C20 C19 C18 118.9(5) . . ?
C20 C19 C23 120.8(5) . . ?
C19 C20 C24 121.7(5) . . ?
C21 C20 C19 118.0(5) . . ?
C21 C20 C24 120.3(5) . . ?
C20 C21 H21 118.7 . . ?
C22 C21 C20 122.6(5) . . ?
C22 C21 H21 118.7 . . ?
C17 C22 C21 120.4(5) . . ?
C17 C22 H22 119.8 . . ?
C21 C22 H22 119.8 . . ?
C19 C23 H23A 109.5 . . ?
C19 C23 H23B 109.5 . . ?
C19 C23 H23C 109.5 . . ?
H23A C23 H23B 109.5 . . ?
H23A C23 H23C 109.5 . . ?
H23B C23 H23C 109.5 . . ?
C20 C24 H24A 109.5 . . ?
C20 C24 H24B 109.5 . . ?
C20 C24 H24C 109.5 . . ?
H24A C24 H24B 109.5 . . ?
H24A C24 H24C 109.5 . . ?
H24B C24 H24C 109.5 . . ?

loop_
_geom_bond_atom_site_label_1
_geom_bond_atom_site_label_2
_geom_bond_distance
_geom_bond_site_symmetry_2
_geom_bond_publ_flag
O1 C7 1.248(5) . ?
N1 N2 1.382(5) . ?
N1 C9 1.337(6) . ?
N1 H1D 0.90(5) . ?
N2 C10 1.296(5) . ?
C1 H1 0.9300 . ?
C1 C2 1.393(7) . ?
C1 C6 1.385(6) . ?
C2 H2 0.9300 . ?
C2 C3 1.364(8) . ?
C3 H3 0.9300 . ?
C3 C4 1.353(8) . ?
C4 H4 0.9300 . ?
C4 C5 1.389(7) . ?
C5 H5 0.9300 . ?
C5 C6 1.382(6) . ?
C6 C7 1.496(6) . ?
C7 C8 1.418(6) . ?
C8 H8 0.9300 . ?
C8 C9 1.361(6) . ?
C9 H9 0.9300 . ?
C10 C11 1.489(6) . ?
C10 C17 1.480(6) . ?
C11 C12 1.387(6) . ?
C11 C16 1.401(6) . ?
C12 H12 0.9300 . ?
C12 C13 1.386(6) . ?
C13 H13 0.9300 . ?
C13 C14 1.375(6) . ?
C14 H14 0.9300 . ?
C14 C15 1.370(6) . ?
C15 H15 0.9300 . ?
C15 C16 1.370(6) . ?
C16 H16 0.9300 . ?
C17 C18 1.394(6) . ?
C17 C22 1.377(6) . ?
C18 H18 0.9300 . ?
C18 C19 1.395(6) . ?
C19 C20 1.392(7) . ?
C19 C23 1.512(7) . ?
C20 C21 1.382(7) . ?
C20 C24 1.512(6) . ?
C21 H21 0.9300 . ?
C21 C22 1.382(6) . ?
C22 H22 0.9300 . ?
C23 H23A 0.9600 . ?
C23 H23B 0.9600 . ?
C23 H23C 0.9600 . ?
C24 H24A 0.9600 . ?
C24 H24B 0.9600 . ?
C24 H24C 0.9600 . ?

loop_
_geom_torsion_atom_site_label_1
_geom_torsion_atom_site_label_2
_geom_torsion_atom_site_label_3
_geom_torsion_atom_site_label_4
_geom_torsion
_geom_torsion_site_symmetry_1
_geom_torsion_site_symmetry_2
_geom_torsion_site_symmetry_3
_geom_torsion_site_symmetry_4
_geom_torsion_publ_flag
O1 C7 C8 C9 -0.8(7) . . . . ?
N1 N2 C10 C11 -2.5(7) . . . . ?
N1 N2 C10 C17 176.0(4) . . . . ?
N2 N1 C9 C8 -179.7(4) . . . . ?
N2 C10 C11 C12 -61.0(6) . . . . ?
N2 C10 C11 C16 122.7(5) . . . . ?
N2 C10 C17 C18 154.3(4) . . . . ?
N2 C10 C17 C22 -26.6(6) . . . . ?
C1 C2 C3 C4 0.4(9) . . . . ?
C1 C6 C7 O1 159.6(5) . . . . ?
C1 C6 C7 C8 -19.1(7) . . . . ?
C2 C1 C6 C5 -0.2(8) . . . . ?
C2 C1 C6 C7 179.3(5) . . . . ?
C2 C3 C4 C5 0.9(9) . . . . ?
C3 C4 C5 C6 -1.9(9) . . . . ?
C4 C5 C6 C1 1.5(8) . . . . ?
C4 C5 C6 C7 -178.0(5) . . . . ?
C5 C6 C7 O1 -21.0(7) . . . . ?
C5 C6 C7 C8 160.4(5) . . . . ?
C6 C1 C2 C3 -0.8(9) . . . . ?
C6 C7 C8 C9 177.8(4) . . . . ?
C7 C8 C9 N1 1.9(8) . . . . ?
C9 N1 N2 C10 176.7(4) . . . . ?
C10 C11 C12 C13 -176.9(4) . . . . ?
C10 C11 C16 C15 177.7(4) . . . . ?
C10 C17 C18 C19 179.5(4) . . . . ?
C10 C17 C22 C21 -178.3(4) . . . . ?
C11 C10 C17 C18 -27.1(6) . . . . ?
C11 C10 C17 C22 152.0(4) . . . . ?
C11 C12 C13 C14 0.0(7) . . . . ?
C12 C11 C16 C15 1.4(7) . . . . ?
C12 C13 C14 C15 0.0(8) . . . . ?
C13 C14 C15 C16 0.7(8) . . . . ?
C14 C15 C16 C11 -1.4(7) . . . . ?
C16 C11 C12 C13 -0.7(7) . . . . ?
C17 C10 C11 C12 120.5(5) . . . . ?
C17 C10 C11 C16 -55.8(6) . . . . ?
C17 C18 C19 C20 -1.4(7) . . . . ?
C17 C18 C19 C23 -178.8(4) . . . . ?
C18 C17 C22 C21 0.8(6) . . . . ?
C18 C19 C20 C21 1.3(7) . . . . ?
C18 C19 C20 C24 -176.3(4) . . . . ?
C19 C20 C21 C22 -0.2(7) . . . . ?
C20 C21 C22 C17 -1.0(7) . . . . ?
C22 C17 C18 C19 0.3(7) . . . . ?
C23 C19 C20 C21 178.7(5) . . . . ?
C23 C19 C20 C24 1.0(7) . . . . ?
C24 C20 C21 C22 177.5(4) . . . . ?
